data_7114046
loop_
_publ_author_name
'Williams, Charlotte K.'
'Brooks, Neil R.'
'Hillmyer, Marc A.'
'Tolman, William B.'

_publ_section_title
;
 Metalloenzyme inspired dizinc catalyst for the polymerization of lactide
;
_journal_issue 18
_journal_name_full 'Chemical Communications'
_journal_page_first 2132
_journal_paper_doi 10.1039/b206437e
_journal_year 2002
_chemical_formula_moiety 'C21 H40 Cl2 N4 O2 Zn2, C4 H8 O'
_chemical_formula_sum 'C25 H48 Cl2 N4 O3 Zn2'
_chemical_formula_weight 654.31
_chemical_name_common 02080
_chemical_name_systematic
; 
? 
;
_space_group_IT_number 29
_symmetry_cell_setting orthorhombic
_symmetry_space_group_name_Hall 'P 2c -2ac'
_symmetry_space_group_name_H-M 'P c a 21'
_atom_sites_solution_hydrogens geom
_atom_sites_solution_primary direct
_atom_sites_solution_secondary difmap
_audit_creation_method SHELXL-97
_cell_angle_alpha 90.00
_cell_angle_beta 90.00
_cell_angle_gamma 90.00
_cell_formula_units_Z 4
_cell_length_a 17.3944(17)
_cell_length_b 14.6134(14)
_cell_length_c 11.9982(12)
_cell_measurement_reflns_used 2998
_cell_measurement_temperature 173(2)
_cell_measurement_theta_max 24.97
_cell_measurement_theta_min 2.34
_cell_volume 3049.8(5)
_computing_cell_refinement 'Bruker SMART'
_computing_data_collection 'Bruker SMART'
_computing_data_reduction 'Bruker SAINT'
_computing_molecular_graphics 'Bruker SHELXTL'
_computing_publication_material 'Bruker SHELXTL'
_computing_structure_refinement SHELXL-97
_computing_structure_solution SHELXS-97
_diffrn_ambient_temperature 173(2)
_diffrn_measured_fraction_theta_full 0.999
_diffrn_measured_fraction_theta_max 0.999
_diffrn_measurement_device_type 'Bruker CCD area detector'
_diffrn_measurement_method 'phi and omega scans'
_diffrn_radiation_monochromator graphite
_diffrn_radiation_source 'fine-focus sealed tube'
_diffrn_radiation_type MoK\a
_diffrn_radiation_wavelength 0.71073
_diffrn_reflns_av_R_equivalents 0.0354
_diffrn_reflns_av_sigmaI/netI 0.0474
_diffrn_reflns_limit_h_max 19
_diffrn_reflns_limit_h_min -20
_diffrn_reflns_limit_k_max 15
_diffrn_reflns_limit_k_min -17
_diffrn_reflns_limit_l_max 13
_diffrn_reflns_limit_l_min -14
_diffrn_reflns_number 15361
_diffrn_reflns_theta_full 25.05
_diffrn_reflns_theta_max 25.05
_diffrn_reflns_theta_min 1.39
_diffrn_standards_decay_% none
_exptl_absorpt_coefficient_mu 1.780
_exptl_absorpt_correction_T_max 1.000
_exptl_absorpt_correction_T_min 0.715
_exptl_absorpt_correction_type multi-scan
_exptl_absorpt_process_details 'SADABS 2.03 (Sheldrick, 2000)'
_exptl_crystal_colour colourless
_exptl_crystal_density_diffrn 1.425
_exptl_crystal_density_meas ?
_exptl_crystal_density_method 'not measured'
_exptl_crystal_description Needle
_exptl_crystal_F_000 1376
_exptl_crystal_size_max 0.32
_exptl_crystal_size_mid 0.14
_exptl_crystal_size_min 0.08
_refine_diff_density_max 0.986
_refine_diff_density_min -0.596
_refine_diff_density_rms 0.099
_refine_ls_abs_structure_details 'Flack H D (1983), Acta Cryst. A39, 876-881'
_refine_ls_abs_structure_Flack 0.165(17)
_refine_ls_extinction_method none
_refine_ls_goodness_of_fit_ref 1.049
_refine_ls_hydrogen_treatment constr
_refine_ls_matrix_type full
_refine_ls_number_parameters 326
_refine_ls_number_reflns 5355
_refine_ls_number_restraints 1
_refine_ls_restrained_S_all 1.049
_refine_ls_R_factor_all 0.0552
_refine_ls_R_factor_gt 0.0437
_refine_ls_shift/su_max 0.001
_refine_ls_shift/su_mean 0.000
_refine_ls_structure_factor_coef Fsqd
_refine_ls_weighting_details 'calc w=1/[\s^2^(Fo^2^)+(0.0872P)^2^] where P=(Fo^2^+2Fc^2^)/3'
_refine_ls_weighting_scheme calc
_refine_ls_wR_factor_gt 0.1212
_refine_ls_wR_factor_ref 0.1269
_reflns_number_gt 4507
_reflns_number_total 5355
_reflns_threshold_expression >2sigma(I)
_cod_data_source_file b206437e.txt
_cod_data_source_block 02080
_cod_depositor_comments
;
The following automatic conversions were performed:

'_symmetry_cell_setting' value 'Orthorhombic' changed to
'orthorhombic' according to
/usr/data/users/saulius/automatic-downloads/retrospective/RSC/lib/dictionaries/cif_core.dic
dictionary named 'cif_core.dic' version 2.4.2 from 2011-04-26.

Automatic conversion script
Id: cif_fix_values 2281 2013-09-26 08:29:07Z andrius 

The following automatic conversions were performed:

'_exptl_crystal_density_meas' value 'not measured' was changed to '?'
- the value is perceived as not measured.

Automatic conversion script
Id: cif_fix_values 3008 2015-01-20 13:52:24Z robertas 
;
_cod_original_sg_symbol_H-M Pca2(1)
_cod_database_code 7114046

loop_
_symmetry_equiv_pos_as_xyz
'x, y, z'
'-x, -y, z+1/2'
'x+1/2, -y, z'
'-x+1/2, y, z+1/2'

loop_
_atom_site_label
_atom_site_type_symbol
_atom_site_fract_x
_atom_site_fract_y
_atom_site_fract_z
_atom_site_U_iso_or_equiv
_atom_site_adp_type
_atom_site_occupancy
_atom_site_symmetry_multiplicity
_atom_site_calc_flag
_atom_site_refinement_flags
Zn1 Zn 0.90086(4) 0.17832(4) 0.32113(7) 0.03094(18) Uani 1 1 d .
Zn2 Zn 0.87040(3) 0.38856(4) 0.37156(6) 0.02938(17) Uani 1 1 d .
Cl1 Cl 0.92555(8) 0.10346(9) 0.48781(10) 0.0284(3) Uani 1 1 d .
Cl2 Cl 0.87356(7) 0.51418(8) 0.25076(11) 0.0229(3) Uani 1 1 d .
O1 O 0.81250(19) 0.2707(2) 0.3650(4) 0.0342(9) Uani 1 1 d .
O2 O 0.9491(2) 0.2997(3) 0.3027(4) 0.0378(10) Uani 1 1 d .
O3 O 0.7743(5) -0.1663(5) 0.6605(8) 0.094(2) Uani 1 1 d .
N1 N 0.8068(3) 0.0985(3) 0.2460(4) 0.0341(12) Uani 1 1 d .
N2 N 0.9727(3) 0.0855(3) 0.2122(5) 0.0394(13) Uani 1 1 d .
N3 N 0.7720(3) 0.4473(3) 0.4750(4) 0.0324(11) Uani 1 1 d .
N4 N 0.9342(3) 0.4197(3) 0.5204(4) 0.0330(11) Uani 1 1 d .
C1 C 0.5743(3) 0.2514(4) 0.3529(6) 0.0356(15) Uani 1 1 d .
C2 C 0.6101(3) 0.3037(4) 0.4337(6) 0.0346(14) Uani 1 1 d .
H2A H 0.5793 0.3353 0.4866 0.041 Uiso 1 1 calc R
C3 C 0.6900(3) 0.3115(4) 0.4401(5) 0.0306(13) Uani 1 1 d .
C4 C 0.7356(3) 0.2643(4) 0.3609(5) 0.0316(13) Uani 1 1 d .
C5 C 0.7001(3) 0.2101(4) 0.2810(5) 0.0305(13) Uani 1 1 d .
C6 C 0.6211(3) 0.2044(4) 0.2776(5) 0.0344(14) Uani 1 1 d .
H6A H 0.5976 0.1672 0.2223 0.041 Uiso 1 1 calc R
C7 C 0.4876(3) 0.2443(5) 0.3464(6) 0.0470(19) Uani 1 1 d .
H7A H 0.4645 0.2816 0.4054 0.070 Uiso 1 1 calc R
H7B H 0.4721 0.1803 0.3559 0.070 Uiso 1 1 calc R
H7C H 0.4701 0.2664 0.2736 0.070 Uiso 1 1 calc R
C8 C 0.7470(4) 0.1596(4) 0.1964(5) 0.0368(14) Uani 1 1 d .
H8A H 0.7121 0.1221 0.1497 0.044 Uiso 1 1 calc R
H8B H 0.7725 0.2046 0.1470 0.044 Uiso 1 1 calc R
C9 C 0.7706(4) 0.0377(4) 0.3259(7) 0.0481(17) Uani 1 1 d .
H9A H 0.7292 0.0036 0.2891 0.072 Uiso 1 1 calc R
H9B H 0.7491 0.0737 0.3874 0.072 Uiso 1 1 calc R
H9C H 0.8088 -0.0053 0.3551 0.072 Uiso 1 1 calc R
C10 C 0.8427(4) 0.0432(5) 0.1535(6) 0.0487(17) Uani 1 1 d .
H10A H 0.8088 -0.0091 0.1349 0.058 Uiso 1 1 calc R
H10B H 0.8479 0.0818 0.0861 0.058 Uiso 1 1 calc R
C11 C 0.9203(4) 0.0081(5) 0.1876(6) 0.0473(17) Uani 1 1 d .
H11A H 0.9150 -0.0310 0.2545 0.057 Uiso 1 1 calc R
H11B H 0.9421 -0.0296 0.1268 0.057 Uiso 1 1 calc R
C12 C 0.9954(5) 0.1260(5) 0.1054(6) 0.0506(18) Uani 1 1 d .
H12A H 1.0262 0.0818 0.0632 0.076 Uiso 1 1 calc R
H12B H 1.0258 0.1813 0.1190 0.076 Uiso 1 1 calc R
H12C H 0.9493 0.1419 0.0627 0.076 Uiso 1 1 calc R
C13 C 1.0423(4) 0.0479(5) 0.2675(6) 0.0493(17) Uani 1 1 d .
H13A H 1.0702 0.0087 0.2150 0.074 Uiso 1 1 calc R
H13B H 1.0270 0.0119 0.3327 0.074 Uiso 1 1 calc R
H13C H 1.0756 0.0984 0.2912 0.074 Uiso 1 1 calc R
C14 C 0.7292(4) 0.3687(4) 0.5260(5) 0.0349(14) Uani 1 1 d .
H14A H 0.7657 0.3301 0.5684 0.042 Uiso 1 1 calc R
H14B H 0.6905 0.3926 0.5789 0.042 Uiso 1 1 calc R
C15 C 0.7168(4) 0.5097(5) 0.4193(6) 0.0434(16) Uani 1 1 d .
H15A H 0.6778 0.5295 0.4731 0.065 Uiso 1 1 calc R
H15B H 0.6918 0.4775 0.3574 0.065 Uiso 1 1 calc R
H15C H 0.7443 0.5633 0.3906 0.065 Uiso 1 1 calc R
C16 C 0.8128(4) 0.5003(4) 0.5629(5) 0.0395(15) Uani 1 1 d .
H16A H 0.7765 0.5143 0.6241 0.047 Uiso 1 1 calc R
H16B H 0.8308 0.5590 0.5311 0.047 Uiso 1 1 calc R
C17 C 0.8812(4) 0.4486(5) 0.6098(6) 0.0413(16) Uani 1 1 d .
H17A H 0.9090 0.4883 0.6632 0.050 Uiso 1 1 calc R
H17B H 0.8628 0.3941 0.6508 0.050 Uiso 1 1 calc R
C18 C 0.9879(4) 0.4946(5) 0.4909(6) 0.0431(15) Uani 1 1 d .
H18A H 1.0185 0.5112 0.5565 0.065 Uiso 1 1 calc R
H18B H 0.9586 0.5479 0.4656 0.065 Uiso 1 1 calc R
H18C H 1.0223 0.4741 0.4311 0.065 Uiso 1 1 calc R
C19 C 0.9803(4) 0.3426(5) 0.5594(6) 0.0495(18) Uani 1 1 d .
H19A H 1.0081 0.3603 0.6271 0.074 Uiso 1 1 calc R
H19B H 1.0173 0.3252 0.5014 0.074 Uiso 1 1 calc R
H19C H 0.9466 0.2906 0.5758 0.074 Uiso 1 1 calc R
C20 C 1.0074(4) 0.3354(5) 0.2354(7) 0.0491(18) Uani 1 1 d .
H20A H 1.0011 0.4025 0.2301 0.059 Uiso 1 1 calc R
H20B H 1.0024 0.3097 0.1594 0.059 Uiso 1 1 calc R
C21 C 1.0867(4) 0.3141(5) 0.2797(8) 0.058(2) Uani 1 1 d .
H21A H 1.1255 0.3402 0.2296 0.087 Uiso 1 1 calc R
H21B H 1.0936 0.2477 0.2840 0.087 Uiso 1 1 calc R
H21C H 1.0926 0.3408 0.3542 0.087 Uiso 1 1 calc R
C22 C 0.7912(6) -0.1750(9) 0.5469(11) 0.100(4) Uani 1 1 d .
H22A H 0.8264 -0.2272 0.5341 0.120 Uiso 1 1 calc R
H22B H 0.8158 -0.1186 0.5185 0.120 Uiso 1 1 calc R
C23 C 0.7162(8) -0.1908(13) 0.4902(11) 0.148(7) Uani 1 1 d .
H23A H 0.6935 -0.1324 0.4645 0.178 Uiso 1 1 calc R
H23B H 0.7224 -0.2321 0.4254 0.178 Uiso 1 1 calc R
C24 C 0.6687(7) -0.2327(8) 0.5749(11) 0.100(4) Uani 1 1 d .
H24A H 0.6577 -0.2972 0.5554 0.120 Uiso 1 1 calc R
H24B H 0.6194 -0.1995 0.5820 0.120 Uiso 1 1 calc R
C25 C 0.7118(6) -0.2279(8) 0.6785(12) 0.096(4) Uani 1 1 d .
H25A H 0.6785 -0.2052 0.7395 0.115 Uiso 1 1 calc R
H25B H 0.7313 -0.2892 0.6992 0.115 Uiso 1 1 calc R

loop_
_atom_site_aniso_label
_atom_site_aniso_U_11
_atom_site_aniso_U_22
_atom_site_aniso_U_33
_atom_site_aniso_U_23
_atom_site_aniso_U_13
_atom_site_aniso_U_12
Zn1 0.0329(3) 0.0292(3) 0.0307(3) 0.0006(3) 0.0014(3) 0.0033(3)
Zn2 0.0322(3) 0.0281(3) 0.0278(3) 0.0004(3) -0.0017(3) -0.0039(3)
Cl1 0.0434(8) 0.0277(7) 0.0142(6) 0.0059(5) -0.0014(6) 0.0112(6)
Cl2 0.0258(6) 0.0250(6) 0.0180(6) 0.0082(5) -0.0003(5) -0.0048(5)
O1 0.0223(19) 0.0258(19) 0.054(3) -0.006(2) -0.0004(19) -0.0027(15)
O2 0.034(2) 0.037(2) 0.042(3) 0.000(2) 0.009(2) -0.0067(17)
O3 0.086(5) 0.094(5) 0.103(6) -0.003(4) -0.017(4) -0.016(4)
N1 0.040(3) 0.029(3) 0.033(3) 0.001(2) 0.003(2) 0.001(2)
N2 0.045(3) 0.031(3) 0.043(3) -0.006(2) 0.008(2) 0.007(2)
N3 0.035(3) 0.033(3) 0.029(3) -0.005(2) 0.004(2) 0.001(2)
N4 0.035(3) 0.033(3) 0.031(3) -0.001(2) -0.010(2) -0.001(2)
C1 0.029(3) 0.031(3) 0.048(4) 0.010(3) -0.004(3) -0.003(2)
C2 0.033(3) 0.028(3) 0.043(4) -0.002(3) 0.008(3) 0.002(2)
C3 0.034(3) 0.024(3) 0.033(3) 0.002(2) 0.003(3) 0.000(2)
C4 0.030(3) 0.027(3) 0.037(3) 0.006(3) 0.003(3) -0.001(2)
C5 0.036(3) 0.028(3) 0.028(3) 0.005(2) 0.002(2) -0.005(2)
C6 0.038(3) 0.027(3) 0.038(4) 0.000(3) -0.005(3) -0.002(3)
C7 0.026(3) 0.055(4) 0.061(6) 0.009(3) -0.003(3) -0.003(3)
C8 0.040(3) 0.035(3) 0.036(4) -0.002(3) -0.003(3) 0.010(3)
C9 0.049(4) 0.034(3) 0.062(5) 0.010(3) 0.014(4) 0.001(3)
C10 0.053(4) 0.038(4) 0.055(5) -0.026(3) 0.000(3) -0.001(3)
C11 0.052(4) 0.033(4) 0.057(5) -0.009(3) 0.003(3) 0.012(3)
C12 0.069(5) 0.046(4) 0.037(4) 0.005(3) 0.007(4) 0.010(4)
C13 0.050(4) 0.046(4) 0.052(4) -0.004(3) -0.001(3) 0.010(3)
C14 0.036(3) 0.037(3) 0.032(3) 0.000(3) 0.004(3) -0.004(3)
C15 0.043(4) 0.041(4) 0.046(4) 0.002(3) 0.003(3) 0.000(3)
C16 0.040(4) 0.041(4) 0.038(4) -0.008(3) 0.004(3) -0.009(3)
C17 0.048(4) 0.041(4) 0.035(4) -0.004(3) 0.005(3) -0.015(3)
C18 0.046(4) 0.044(4) 0.039(4) 0.002(3) -0.009(3) -0.015(3)
C19 0.057(4) 0.054(4) 0.038(4) 0.003(3) -0.017(3) 0.003(3)
C20 0.050(4) 0.043(4) 0.055(5) 0.001(3) 0.013(3) 0.001(3)
C21 0.050(4) 0.050(4) 0.073(6) -0.003(4) -0.003(4) 0.009(3)
C22 0.075(7) 0.138(11) 0.087(9) 0.006(8) 0.007(6) -0.015(7)
C23 0.099(9) 0.28(2) 0.066(8) 0.000(10) -0.012(7) -0.063(11)
C24 0.087(8) 0.094(8) 0.121(10) -0.030(7) 0.004(8) -0.033(6)
C25 0.070(6) 0.081(7) 0.137(11) -0.015(7) -0.007(7) -0.021(6)

loop_
_atom_type_symbol
_atom_type_description
_atom_type_scat_dispersion_real
_atom_type_scat_dispersion_imag
_atom_type_scat_source
C C 0.0033 0.0016 'International Tables Vol C Tables 4.2.6.8 and 6.1.1.4'
H H 0.0000 0.0000 'International Tables Vol C Tables 4.2.6.8 and 6.1.1.4'
N N 0.0061 0.0033 'International Tables Vol C Tables 4.2.6.8 and 6.1.1.4'
O O 0.0106 0.0060 'International Tables Vol C Tables 4.2.6.8 and 6.1.1.4'
Zn Zn 0.2839 1.4301 'International Tables Vol C Tables 4.2.6.8 and 6.1.1.4'
Cl Cl 0.1484 0.1585 'International Tables Vol C Tables 4.2.6.8 and 6.1.1.4'

loop_
_geom_angle_atom_site_label_1
_geom_angle_atom_site_label_2
_geom_angle_atom_site_label_3
_geom_angle
O2 Zn1 O1 76.31(15)
O2 Zn1 N1 138.22(18)
O1 Zn1 N1 84.27(16)
O2 Zn1 N2 103.84(18)
O1 Zn1 N2 158.42(19)
N1 Zn1 N2 81.72(19)
O2 Zn1 Cl1 116.19(14)
O1 Zn1 Cl1 102.77(14)
N1 Zn1 Cl1 103.93(14)
N2 Zn1 Cl1 96.50(15)
O1 Zn2 O2 77.06(15)
O1 Zn2 N4 118.36(19)
O2 Zn2 N4 97.06(18)
O1 Zn2 N3 88.13(17)
O2 Zn2 N3 162.55(17)
N4 Zn2 N3 81.75(18)
O1 Zn2 Cl2 131.64(14)
O2 Zn2 Cl2 103.32(13)
N4 Zn2 Cl2 109.66(14)
N3 Zn2 Cl2 93.39(13)
C4 O1 Zn2 124.3(3)
C4 O1 Zn1 132.2(3)
Zn2 O1 Zn1 101.19(15)
C20 O2 Zn1 135.1(4)
C20 O2 Zn2 118.6(4)
Zn1 O2 Zn2 103.79(17)
C22 O3 C25 104.5(9)
C9 N1 C8 109.0(5)
C9 N1 C10 109.7(5)
C8 N1 C10 108.4(5)
C9 N1 Zn1 112.1(4)
C8 N1 Zn1 111.4(4)
C10 N1 Zn1 106.2(4)
C12 N2 C11 107.4(5)
C12 N2 C13 108.7(6)
C11 N2 C13 108.0(5)
C12 N2 Zn1 114.3(4)
C11 N2 Zn1 103.5(4)
C13 N2 Zn1 114.5(4)
C15 N3 C16 108.0(5)
C15 N3 C14 109.5(5)
C16 N3 C14 110.2(5)
C15 N3 Zn2 118.2(4)
C16 N3 Zn2 102.8(4)
C14 N3 Zn2 107.8(4)
C19 N4 C17 109.4(5)
C19 N4 C18 107.4(5)
C17 N4 C18 110.8(5)
C19 N4 Zn2 112.7(4)
C17 N4 Zn2 110.0(4)
C18 N4 Zn2 106.4(4)
C2 C1 C6 117.6(5)
C2 C1 C7 121.5(6)
C6 C1 C7 120.9(6)
C1 C2 C3 122.1(6)
C2 C3 C4 118.7(5)
C2 C3 C14 122.6(5)
C4 C3 C14 118.7(5)
O1 C4 C5 120.5(5)
O1 C4 C3 120.0(5)
C5 C4 C3 119.5(5)
C6 C5 C4 119.9(6)
C6 C5 C8 119.6(5)
C4 C5 C8 120.5(5)
C5 C6 C1 122.2(6)
N1 C8 C5 113.8(5)
C11 C10 N1 110.8(6)
N2 C11 C10 110.3(5)
C3 C14 N3 111.9(5)
N3 C16 C17 112.3(5)
N4 C17 C16 111.2(5)
O2 C20 C21 112.5(6)
O3 C22 C23 106.0(10)
C24 C23 C22 104.2(11)
C23 C24 C25 106.7(10)
O3 C25 C24 107.1(11)

loop_
_geom_bond_atom_site_label_1
_geom_bond_atom_site_label_2
_geom_bond_distance
Zn1 O2 1.975(4)
Zn1 O1 2.112(4)
Zn1 N1 2.202(5)
Zn1 N2 2.261(5)
Zn1 Cl1 2.3197(15)
Zn2 O1 1.997(3)
Zn2 O2 2.060(4)
Zn2 N4 2.151(5)
Zn2 N3 2.282(5)
Zn2 Cl2 2.3396(13)
O1 C4 1.342(6)
O2 C20 1.396(8)
O3 C22 1.399(15)
O3 C25 1.428(13)
N1 C9 1.452(8)
N1 C8 1.494(8)
N1 C10 1.508(8)
N2 C12 1.465(9)
N2 C11 1.482(9)
N2 C13 1.486(9)
N3 C15 1.482(8)
N3 C16 1.489(8)
N3 C14 1.499(8)
N4 C19 1.460(8)
N4 C17 1.477(8)
N4 C18 1.483(8)
C1 C2 1.382(9)
C1 C6 1.397(9)
C1 C7 1.513(8)
C2 C3 1.398(8)
C3 C4 1.415(9)
C3 C14 1.492(9)
C4 C5 1.389(8)
C5 C6 1.378(8)
C5 C8 1.497(9)
C10 C11 1.501(10)
C16 C17 1.516(9)
C20 C21 1.511(10)
C22 C23 1.489(16)
C23 C24 1.444(18)
C24 C25 1.453(18)
